data_7023798
loop_
_publ_author_name
'Shankar, Ravi'
'Asija, Meenal'
'Singla, Nisha'
'Basu, Suddhastwa'
'Kociok-K\"ohn, Gabriele'
'Molloy, Kieran C.'

_publ_section_title
;
 Synthesis, characterization and selective de-esterification of
 diorganotinbis(O-methylphosphite)s.
;
_journal_issue 44
_journal_name_full 'Dalton transactions (Cambridge, England : 2003)'
_journal_page_first 15591
_journal_page_last 15598
_journal_paper_doi 10.1039/c3dt52178h
_journal_volume 42
_journal_year 2013
_chemical_formula_moiety 'C6 H16 O6 P2 Sn'
_chemical_formula_sum 'C6 H16 O6 P2 Sn'
_chemical_formula_weight 364.82
_chemical_name_systematic
;
?
;
_space_group_IT_number 14
_symmetry_cell_setting monoclinic
_symmetry_space_group_name_Hall '-P 2yab'
_symmetry_space_group_name_H-M 'P 1 21/a 1'
_atom_sites_solution_hydrogens geom
_atom_sites_solution_primary direct
_atom_sites_solution_secondary difmap
_audit_creation_method SHELXL-97
_cell_angle_alpha 90.00
_cell_angle_beta 105.617(4)
_cell_angle_gamma 90.00
_cell_formula_units_Z 2
_cell_length_a 8.172(7)
_cell_length_b 15.548(2)
_cell_length_c 5.393(4)
_cell_measurement_reflns_used 3348
_cell_measurement_temperature 293(2)
_cell_measurement_theta_max 24.99
_cell_measurement_theta_min 2.23
_cell_volume 659.9(8)
_computing_cell_refinement 'Bruker SMART'
_computing_data_collection 'Bruker SMART'
_computing_data_reduction 'Bruker SAINT'
_computing_molecular_graphics 'Bruker SHELXTL'
_computing_publication_material 'Bruker SHELXTL'
_computing_structure_refinement 'SHELXL-97 (Sheldrick, 1997)'
_computing_structure_solution 'SHELXS-97 (Sheldrick, 1990)'
_diffrn_ambient_temperature 293(2)
_diffrn_measured_fraction_theta_full 0.998
_diffrn_measured_fraction_theta_max 0.998
_diffrn_measurement_device_type 'CCD area detector'
_diffrn_measurement_method 'phi and omega scans'
_diffrn_radiation_monochromator graphite
_diffrn_radiation_source 'fine-focus sealed tube'
_diffrn_radiation_type MoK\a
_diffrn_radiation_wavelength 0.71073
_diffrn_reflns_av_R_equivalents 0.0936
_diffrn_reflns_av_sigmaI/netI 0.0852
_diffrn_reflns_limit_h_max 9
_diffrn_reflns_limit_h_min -9
_diffrn_reflns_limit_k_max 18
_diffrn_reflns_limit_k_min -18
_diffrn_reflns_limit_l_max 6
_diffrn_reflns_limit_l_min -6
_diffrn_reflns_number 3598
_diffrn_reflns_theta_full 24.99
_diffrn_reflns_theta_max 24.99
_diffrn_reflns_theta_min 2.90
_exptl_absorpt_coefficient_mu 2.183
_exptl_absorpt_correction_T_max 0.804
_exptl_absorpt_correction_T_min 0.682
_exptl_absorpt_correction_type multi-scan
_exptl_absorpt_process_details SADABS
_exptl_crystal_colour white
_exptl_crystal_density_diffrn 1.836
_exptl_crystal_density_method 'not measured'
_exptl_crystal_description needle
_exptl_crystal_F_000 360
_exptl_crystal_size_max 0.32
_exptl_crystal_size_mid 0.15
_exptl_crystal_size_min 0.10
_refine_diff_density_max 0.851
_refine_diff_density_min -1.079
_refine_diff_density_rms 0.174
_refine_ls_extinction_method none
_refine_ls_goodness_of_fit_ref 1.130
_refine_ls_hydrogen_treatment constr
_refine_ls_matrix_type full
_refine_ls_number_parameters 72
_refine_ls_number_reflns 1126
_refine_ls_number_restraints 0
_refine_ls_restrained_S_all 1.130
_refine_ls_R_factor_all 0.1009
_refine_ls_R_factor_gt 0.0749
_refine_ls_shift/su_max 0.000
_refine_ls_shift/su_mean 0.000
_refine_ls_structure_factor_coef Fsqd
_refine_ls_weighting_details 'calc w=1/[\s^2^(Fo^2^)+(0.0942P)^2^+0.0000P] where P=(Fo^2^+2Fc^2^)/3'
_refine_ls_weighting_scheme calc
_refine_ls_wR_factor_gt 0.1744
_refine_ls_wR_factor_ref 0.1899
_reflns_number_gt 722
_reflns_number_total 1126
_reflns_threshold_expression >2sigma(I)
_cod_data_source_file c3dt52178h.txt
_cod_data_source_block compound2
_cod_original_sg_symbol_H-M 'P 21/a'
_cod_database_code 7023798

loop_
_symmetry_equiv_pos_as_xyz
'x, y, z'
'-x+1/2, y+1/2, -z'
'-x, -y, -z'
'x-1/2, -y-1/2, z'

loop_
_atom_site_label
_atom_site_type_symbol
_atom_site_fract_x
_atom_site_fract_y
_atom_site_fract_z
_atom_site_U_iso_or_equiv
_atom_site_adp_type
_atom_site_occupancy
_atom_site_symmetry_multiplicity
_atom_site_calc_flag
_atom_site_refinement_flags
Sn Sn 0.5000 0.5000 1.0000 0.0355(5) Uani 1 2 d S
P P 0.4258(4) 0.35474(18) 0.4695(4) 0.0343(7) Uani 1 1 d .
O1 O 0.3925(11) 0.4109(6) 0.6727(15) 0.060(2) Uani 1 1 d .
O2 O 0.4882(13) 0.3934(6) 0.2620(15) 0.067(3) Uani 1 1 d .
O3 O 0.5522(12) 0.2806(6) 0.5832(16) 0.053(2) Uani 1 1 d .
C1 C 0.2438(17) 0.5302(9) 0.993(3) 0.053(3) Uani 1 1 d .
H1A H 0.1858 0.4767 1.0063 0.064 Uiso 1 1 calc R
H1B H 0.2463 0.5637 1.1459 0.064 Uiso 1 1 calc R
C2 C 0.140(2) 0.5778(14) 0.768(3) 0.108(6) Uani 1 1 d .
H2A H 0.0260 0.5829 0.7814 0.163 Uiso 1 1 calc R
H2B H 0.1402 0.5472 0.6132 0.163 Uiso 1 1 calc R
H2C H 0.1876 0.6341 0.7631 0.163 Uiso 1 1 calc R
C3 C 0.528(2) 0.2277(8) 0.788(2) 0.074(4) Uani 1 1 d .
H3A H 0.5437 0.2616 0.9411 0.111 Uiso 1 1 calc R
H3B H 0.6092 0.1816 0.8192 0.111 Uiso 1 1 calc R
H3C H 0.4151 0.2043 0.7403 0.111 Uiso 1 1 calc R

loop_
_atom_site_aniso_label
_atom_site_aniso_U_11
_atom_site_aniso_U_22
_atom_site_aniso_U_33
_atom_site_aniso_U_23
_atom_site_aniso_U_13
_atom_site_aniso_U_12
Sn 0.0518(8) 0.0360(8) 0.0251(6) 0.0033(4) 0.0213(5) 0.0074(4)
P 0.0522(17) 0.0321(15) 0.0225(12) 0.0005(10) 0.0168(11) -0.0014(13)
O1 0.063(6) 0.067(6) 0.054(5) -0.012(4) 0.021(4) 0.003(4)
O2 0.108(8) 0.060(6) 0.053(5) 0.026(4) 0.055(6) 0.012(5)
O3 0.064(5) 0.051(6) 0.052(4) 0.011(4) 0.030(4) 0.010(4)
C1 0.052(8) 0.063(7) 0.051(7) 0.002(6) 0.024(6) 0.017(6)
C2 0.079(12) 0.143(18) 0.100(12) 0.033(12) 0.019(10) 0.029(11)
C3 0.123(13) 0.062(9) 0.043(7) 0.026(6) 0.033(8) 0.022(8)

loop_
_atom_type_symbol
_atom_type_description
_atom_type_scat_dispersion_real
_atom_type_scat_dispersion_imag
_atom_type_scat_source
C C 0.0033 0.0016 'International Tables Vol C Tables 4.2.6.8 and 6.1.1.4'
H H 0.0000 0.0000 'International Tables Vol C Tables 4.2.6.8 and 6.1.1.4'
O O 0.0106 0.0060 'International Tables Vol C Tables 4.2.6.8 and 6.1.1.4'
P P 0.1023 0.0942 'International Tables Vol C Tables 4.2.6.8 and 6.1.1.4'
Sn Sn -0.6537 1.4246 'International Tables Vol C Tables 4.2.6.8 and 6.1.1.4'

loop_
_geom_angle_atom_site_label_1
_geom_angle_atom_site_label_2
_geom_angle_atom_site_label_3
_geom_angle
_geom_angle_site_symmetry_1
_geom_angle_site_symmetry_3
C1 Sn C1 180.000(2) 3_667 .
C1 Sn O2 88.0(4) 3_667 3_666
C1 Sn O2 92.0(4) . 3_666
C1 Sn O2 92.0(4) 3_667 1_556
C1 Sn O2 88.0(4) . 1_556
O2 Sn O2 180.0(3) 3_666 1_556
C1 Sn O1 87.0(4) 3_667 3_667
C1 Sn O1 93.0(4) . 3_667
O2 Sn O1 87.9(4) 3_666 3_667
O2 Sn O1 92.1(4) 1_556 3_667
C1 Sn O1 93.0(4) 3_667 .
C1 Sn O1 87.0(4) . .
O2 Sn O1 92.1(4) 3_666 .
O2 Sn O1 87.9(4) 1_556 .
O1 Sn O1 180.0(4) 3_667 .
O2 P O1 119.4(6) . .
O2 P O3 105.7(5) . .
O1 P O3 112.3(5) . .
P O1 Sn 147.1(6) . .
P O2 Sn 151.4(5) . 1_554
C3 O3 P 120.9(7) . .
C2 C1 Sn 117.8(9) . .
C2 C1 H1A 107.9 . .
Sn C1 H1A 107.9 . .
C2 C1 H1B 107.9 . .
Sn C1 H1B 107.9 . .
H1A C1 H1B 107.2 . .
C1 C2 H2A 109.5 . .
C1 C2 H2B 109.5 . .
H2A C2 H2B 109.5 . .
C1 C2 H2C 109.5 . .
H2A C2 H2C 109.5 . .
H2B C2 H2C 109.5 . .
O3 C3 H3A 109.5 . .
O3 C3 H3B 109.5 . .
H3A C3 H3B 109.5 . .
O3 C3 H3C 109.5 . .
H3A C3 H3C 109.5 . .
H3B C3 H3C 109.5 . .

loop_
_geom_bond_atom_site_label_1
_geom_bond_atom_site_label_2
_geom_bond_distance
_geom_bond_site_symmetry_2
Sn C1 2.136(12) 3_667
Sn C1 2.136(12) .
Sn O2 2.197(7) 3_666
Sn O2 2.197(7) 1_556
Sn O1 2.230(9) 3_667
Sn O1 2.230(9) .
P O2 1.477(7) .
P O1 1.482(8) .
P O3 1.559(10) .
O2 Sn 2.197(7) 1_554
O3 C3 1.433(12) .
C1 C2 1.48(2) .
C1 H1A 0.9700 .
C1 H1B 0.9700 .
C2 H2A 0.9600 .
C2 H2B 0.9600 .
C2 H2C 0.9600 .
C3 H3A 0.9600 .
C3 H3B 0.9600 .
C3 H3C 0.9600 .
